data_2020796
loop_
_publ_author_name
'Bu, Fan-Zhi'
'Tan, Xue-Jie'
'Xing, Dian-Xiang'
'Wang, Chao'

_publ_section_title
;
 Design, synthesis, crystal structure and <i>in vitro</i> cytotoxic
 properties of a novel Schiff base derived from indole and biphenyl
;
_journal_coeditor_code FN3235
_journal_issue 7
_journal_name_full 'Acta Crystallographica Section C'
_journal_page_first 546
_journal_page_last 555
_journal_paper_doi 10.1107/S2053229617009044
_journal_volume 73
_journal_year 2017
_chemical_formula_iupac 'C23 H19 N3, 2C2 H3 N'
_chemical_formula_moiety 'C23 H19 N3, 2(C2 H3 N)'
_chemical_formula_sum 'C27 H25 N5'
_chemical_formula_weight 419.52
_chemical_melting_point 462.8(2)
_chemical_name_systematic
'3-({(<i>E</i>)-[(<i>E</i>)-1-(Biphenyl-4-yl)ethylidene]hydrazinylidene}methyl)-1<i>H</i>-indole acetonitrile disolvate'
_space_group_crystal_system monoclinic
_space_group_IT_number 14
_space_group_name_Hall '-P 2ybc'
_space_group_name_H-M_alt 'P 1 21/c 1'
_symmetry_space_group_name_Hall '-P 2ybc'
_symmetry_space_group_name_H-M 'P 1 21/c 1'
_atom_sites_solution_hydrogens mixed
_atom_sites_solution_primary direct
_atom_sites_solution_secondary difmap
_audit_creation_method SHELXL-2016/6
_cell_angle_alpha 90
_cell_angle_beta 96.648(4)
_cell_angle_gamma 90
_cell_formula_units_Z 4
_cell_length_a 8.1493(4)
_cell_length_b 8.5209(5)
_cell_length_c 34.4887(14)
_cell_measurement_reflns_used 380
_cell_measurement_temperature 298(2)
_cell_measurement_theta_max 26.00
_cell_measurement_theta_min 2.45
_cell_volume 2378.8(2)
_computing_cell_refinement
;
SMART (Bruker, 2000)
;
_computing_data_collection
;
SMART (Bruker, 2000)
;
_computing_data_reduction
;
SAINT (Bruker, 2000)
;
_computing_molecular_graphics
;
SHELXTL (Bruker, 2000), PLATON (Spek, 2009),
DIAMOND (Brandenburg & Putz, 1999) and ORTEP-3 (Farrugia, 2012)
;
_computing_publication_material
;
SHELXL2016 (Sheldrick, 2015b)
;
_computing_structure_refinement
;
SHELXL2016 (Sheldrick, 2015b)
;
_computing_structure_solution
;
SHELXT2016 (Sheldrick, 2015a)
;
_diffrn_ambient_temperature 298(2)
_diffrn_detector_area_resol_mean 10.24
_diffrn_measured_fraction_theta_full 0.998
_diffrn_measured_fraction_theta_max 0.922
_diffrn_measurement_device_type 'Bruker SMART CCD area detector'
_diffrn_measurement_method 'phi and omega scans'
_diffrn_radiation_type MoK\a
_diffrn_radiation_wavelength 0.71073
_diffrn_reflns_av_R_equivalents 0.0759
_diffrn_reflns_limit_h_max 10
_diffrn_reflns_limit_h_min -10
_diffrn_reflns_limit_k_max 11
_diffrn_reflns_limit_k_min -11
_diffrn_reflns_limit_l_max 44
_diffrn_reflns_limit_l_min -46
_diffrn_reflns_number 28460
_diffrn_reflns_theta_full 26.000
_diffrn_reflns_theta_max 29.118
_diffrn_reflns_theta_min 3.257
_exptl_absorpt_coefficient_mu 0.071
_exptl_absorpt_correction_T_max 0.989
_exptl_absorpt_correction_T_min 0.976
_exptl_absorpt_correction_type multi-scan
_exptl_absorpt_process_details
;
(SADABS; Bruker, 2000)
;
_exptl_crystal_colour 'light yellow'
_exptl_crystal_density_diffrn 1.171
_exptl_crystal_density_method 'not measured'
_exptl_crystal_description block
_exptl_crystal_F_000 888
_exptl_crystal_size_max 0.35
_exptl_crystal_size_mid 0.26
_exptl_crystal_size_min 0.18
_refine_diff_density_max 0.119
_refine_diff_density_min -0.149
_refine_ls_extinction_method none
_refine_ls_goodness_of_fit_ref 1.021
_refine_ls_hydrogen_treatment mixed
_refine_ls_matrix_type full
_refine_ls_number_parameters 368
_refine_ls_number_reflns 5893
_refine_ls_number_restraints 0
_refine_ls_restrained_S_all 1.021
_refine_ls_R_factor_all 0.1066
_refine_ls_R_factor_gt 0.0528
_refine_ls_shift/su_max 0.000
_refine_ls_shift/su_mean 0.000
_refine_ls_structure_factor_coef Fsqd
_refine_ls_weighting_details 'w=1/[\s^2^(Fo^2^)+(0.0650P)^2^] where P=(Fo^2^+2Fc^2^)/3'
_refine_ls_weighting_scheme calc
_refine_ls_wR_factor_gt 0.1271
_refine_ls_wR_factor_ref 0.1548
_reflns_number_gt 3167
_reflns_number_total 5893
_reflns_threshold_expression 'I > 2\s(I)'
_cod_data_source_file fn3235sup1.cif
_cod_data_source_block I
_cod_database_code 2020796
_cod_database_fobs_code 2020796
_shelx_space_group_comment
;
The symmetry employed for this shelxl refinement is uniquely defined
by the following loop, which should always be used as a source of
symmetry information in preference to the above space-group names.
They are only intended as comments.
;
_shelx_estimated_absorpt_t_min 0.974
_shelx_estimated_absorpt_t_max 0.990

loop_
_space_group_symop_operation_xyz
'x, y, z'
'-x, y+1/2, -z+1/2'
'-x, -y, -z'
'x, -y-1/2, z-1/2'

loop_
_atom_site_type_symbol
_atom_site_label
_atom_site_fract_x
_atom_site_fract_y
_atom_site_fract_z
_atom_site_U_iso_or_equiv
_atom_site_adp_type
_atom_site_calc_flag
_atom_site_refinement_flags
_atom_site_occupancy
_atom_site_symmetry_multiplicity
C C1 -0.1478(2) 0.5352(2) 0.19965(5) 0.0698(5) Uani d . 1 1
C C2 -0.2959(3) 0.5409(3) 0.17606(6) 0.0826(6) Uani d . 1 1
C C3 -0.3384(2) 0.4245(3) 0.14926(5) 0.0806(5) Uani d . 1 1
C C4 -0.2312(2) 0.3026(2) 0.14580(5) 0.0713(5) Uani d . 1 1
C C5 -0.0833(2) 0.2950(2) 0.16929(4) 0.0613(4) Uani d . 1 1
C C6 -0.03821(18) 0.41080(17) 0.19707(4) 0.0545(4) Uani d . 1 1
C C7 0.11989(18) 0.40273(17) 0.22314(4) 0.0540(4) Uani d . 1 1
C C8 0.1358(2) 0.46886(19) 0.26043(4) 0.0583(4) Uani d . 1 1
C C9 0.28366(19) 0.46591(19) 0.28434(5) 0.0593(4) Uani d . 1 1
C C10 0.42390(17) 0.39544(17) 0.27222(4) 0.0540(4) Uani d . 1 1
C C11 0.4069(2) 0.3258(2) 0.23536(5) 0.0635(4) Uani d . 1 1
C C12 0.2587(2) 0.3302(2) 0.21148(5) 0.0619(4) Uani d . 1 1
C C13 0.58273(18) 0.39466(18) 0.29784(4) 0.0560(4) Uani d . 1 1
C C14 0.7227(3) 0.2999(3) 0.28593(7) 0.0842(6) Uani d . 1 1
C C15 0.7367(2) 0.5542(2) 0.38395(5) 0.0662(4) Uani d . 1 1
C C16 0.8766(2) 0.56975(19) 0.41290(5) 0.0633(4) Uani d . 1 1
C C17 0.8737(3) 0.6521(3) 0.44720(5) 0.0792(5) Uani d . 1 1
C C18 1.1287(2) 0.5547(2) 0.44929(5) 0.0728(5) Uani d . 1 1
C C19 1.2920(3) 0.5148(3) 0.46008(7) 0.0911(7) Uani d . 1 1
C C20 1.3703(3) 0.4266(3) 0.43478(7) 0.0945(7) Uani d . 1 1
C C21 1.2857(2) 0.3770(3) 0.39924(6) 0.0846(6) Uani d . 1 1
C C22 1.1233(2) 0.4149(2) 0.38867(5) 0.0696(5) Uani d . 1 1
C C23 1.0405(2) 0.50537(19) 0.41393(4) 0.0629(4) Uani d . 1 1
C C24 1.1844(4) 0.9272(4) 0.61211(7) 0.1166(8) Uani d . 1 1
H H24A 1.0799 0.9311 0.6224 0.231(19) Uiso calc R 1 1
H H24B 1.2291 1.0312 0.6114 0.191(14) Uiso calc R 1 1
H H24C 1.2593 0.8619 0.6285 0.221(17) Uiso calc R 1 1
C C25 1.1617(3) 0.8632(3) 0.57327(6) 0.0886(6) Uani d . 1 1
C C26 0.2515(4) 1.0066(4) 0.45680(10) 0.1259(9) Uani d . 1 1
H H26A 0.2460 1.0430 0.4830 0.27(3) Uiso calc R 1 1
H H26B 0.1669 0.9296 0.4502 0.26(2) Uiso calc R 1 1
H H26C 0.2354 1.0935 0.4390 0.243(19) Uiso calc R 1 1
C C27 0.4108(4) 0.9374(3) 0.45413(7) 0.1073(8) Uani d . 1 1
N N1 0.58785(15) 0.47591(17) 0.32937(4) 0.0663(4) Uani d . 1 1
N N2 0.74129(15) 0.47184(17) 0.35301(4) 0.0666(4) Uani d . 1 1
N N3 1.0229(2) 0.6429(2) 0.46890(5) 0.0873(5) Uani d . 1 1
N N4 0.5344(4) 0.8839(4) 0.45153(8) 0.1572(11) Uani d . 1 1
N N5 1.1409(3) 0.8135(3) 0.54300(6) 0.1304(8) Uani d . 1 1
H H1 -0.119(2) 0.621(2) 0.2191(5) 0.093(6) Uiso d . 1 1
H H2 -0.367(2) 0.624(2) 0.1781(6) 0.094(6) Uiso d . 1 1
H H3 -0.447(2) 0.427(2) 0.1330(5) 0.085(5) Uiso d . 1 1
H H3N 1.049(3) 0.691(3) 0.4924(7) 0.113(7) Uiso d . 1 1
H H4 -0.259(2) 0.221(2) 0.1274(5) 0.082(5) Uiso d . 1 1
H H5 -0.0090(18) 0.204(2) 0.1671(4) 0.071(5) Uiso d . 1 1
H H8 0.049(2) 0.5153(19) 0.2707(5) 0.069(5) Uiso d . 1 1
H H9 0.2941(19) 0.513(2) 0.3102(5) 0.074(5) Uiso d . 1 1
H H11 0.500(2) 0.277(2) 0.2264(5) 0.079(5) Uiso d . 1 1
H H12 0.2510(18) 0.283(2) 0.1859(5) 0.076(5) Uiso d . 1 1
H H14A 0.751(3) 0.339(3) 0.2587(8) 0.126(8) Uiso d . 1 1
H H14B 0.696(4) 0.186(4) 0.2798(9) 0.167(12) Uiso d . 1 1
H H14C 0.820(3) 0.305(3) 0.3043(6) 0.107(7) Uiso d . 1 1
H H15 0.633(2) 0.613(2) 0.3886(5) 0.083(5) Uiso d . 1 1
H H17 0.785(2) 0.712(3) 0.4555(6) 0.096(6) Uiso d . 1 1
H H19 1.348(2) 0.552(2) 0.4834(6) 0.093(6) Uiso d . 1 1
H H20 1.489(3) 0.393(2) 0.4418(5) 0.096(6) Uiso d . 1 1
H H21 1.344(2) 0.310(2) 0.3817(6) 0.091(6) Uiso d . 1 1
H H22 1.0664(19) 0.382(2) 0.3637(5) 0.074(5) Uiso d . 1 1

loop_
_atom_site_aniso_label
_atom_site_aniso_U_11
_atom_site_aniso_U_22
_atom_site_aniso_U_33
_atom_site_aniso_U_12
_atom_site_aniso_U_13
_atom_site_aniso_U_23
C1 0.0843(12) 0.0597(11) 0.0643(10) 0.0098(9) 0.0037(8) -0.0079(8)
C2 0.0895(13) 0.0822(14) 0.0740(12) 0.0282(11) -0.0002(10) -0.0089(10)
C3 0.0760(12) 0.0916(15) 0.0712(12) 0.0118(11) -0.0039(9) -0.0053(10)
C4 0.0805(11) 0.0673(12) 0.0637(10) 0.0010(9) -0.0011(8) -0.0101(9)
C5 0.0745(10) 0.0540(10) 0.0556(9) 0.0026(8) 0.0079(7) -0.0017(7)
C6 0.0664(9) 0.0480(9) 0.0502(8) -0.0020(7) 0.0112(6) 0.0027(6)
C7 0.0649(9) 0.0449(8) 0.0531(8) -0.0041(7) 0.0110(7) -0.0001(6)
C8 0.0610(9) 0.0568(10) 0.0587(9) -0.0001(7) 0.0132(7) -0.0075(7)
C9 0.0659(10) 0.0584(10) 0.0547(9) -0.0030(8) 0.0115(7) -0.0084(7)
C10 0.0617(9) 0.0467(9) 0.0546(8) -0.0025(7) 0.0116(7) 0.0012(6)
C11 0.0702(10) 0.0623(11) 0.0594(9) 0.0066(8) 0.0141(8) -0.0045(7)
C12 0.0744(10) 0.0586(10) 0.0530(9) 0.0036(8) 0.0093(7) -0.0082(7)
C13 0.0639(9) 0.0504(9) 0.0552(9) -0.0032(7) 0.0139(7) 0.0043(7)
C14 0.0711(12) 0.1059(19) 0.0751(13) 0.0178(11) 0.0068(10) -0.0137(12)
C15 0.0712(11) 0.0617(11) 0.0659(10) -0.0047(9) 0.0090(8) 0.0017(8)
C16 0.0733(11) 0.0586(10) 0.0582(9) -0.0081(8) 0.0092(7) -0.0006(7)
C17 0.0902(13) 0.0800(14) 0.0674(11) -0.0047(11) 0.0089(10) -0.0079(9)
C18 0.0828(12) 0.0729(12) 0.0612(10) -0.0135(9) 0.0017(9) 0.0036(8)
C19 0.0868(14) 0.1062(18) 0.0752(13) -0.0170(12) -0.0118(11) 0.0055(12)
C20 0.0773(13) 0.1102(18) 0.0932(15) -0.0061(12) -0.0015(12) 0.0142(13)
C21 0.0811(13) 0.0898(15) 0.0847(13) 0.0006(11) 0.0174(11) 0.0083(11)
C22 0.0752(11) 0.0710(12) 0.0628(11) -0.0079(9) 0.0087(9) 0.0029(9)
C23 0.0732(10) 0.0586(10) 0.0564(9) -0.0163(8) 0.0052(7) 0.0067(7)
C24 0.151(2) 0.120(2) 0.0767(14) -0.0237(19) 0.0050(15) -0.0135(13)
C25 0.1088(14) 0.0845(15) 0.0727(13) -0.0190(11) 0.0108(10) -0.0018(11)
C26 0.114(2) 0.133(3) 0.132(2) 0.0109(19) 0.0189(15) 0.027(2)
C27 0.1092(19) 0.118(2) 0.0920(15) -0.0079(17) -0.0014(13) 0.0032(13)
N1 0.0635(8) 0.0700(9) 0.0641(8) 0.0022(7) 0.0022(6) -0.0071(7)
N2 0.0672(8) 0.0686(9) 0.0630(8) 0.0004(7) 0.0031(6) -0.0042(7)
N3 0.1024(12) 0.0956(13) 0.0617(10) -0.0098(9) 0.0000(9) -0.0142(9)
N4 0.1214(18) 0.180(3) 0.165(2) 0.0192(18) -0.0043(16) -0.033(2)
N5 0.181(2) 0.1318(19) 0.0803(13) -0.0445(15) 0.0230(12) -0.0219(13)

loop_
_atom_type_symbol
_atom_type_description
_atom_type_scat_dispersion_real
_atom_type_scat_dispersion_imag
_atom_type_scat_source
C C 0.0033 0.0016 'International Tables Vol C Tables 4.2.6.8 and 6.1.1.4'
H H 0.0000 0.0000 'International Tables Vol C Tables 4.2.6.8 and 6.1.1.4'
N N 0.0061 0.0033 'International Tables Vol C Tables 4.2.6.8 and 6.1.1.4'

loop_
_geom_angle_atom_site_label_1
_geom_angle_atom_site_label_2
_geom_angle_atom_site_label_3
_geom_angle
C2 C1 C6 120.91(17)
C2 C1 H1 119.6(10)
C6 C1 H1 119.5(10)
C3 C2 C1 120.52(19)
C3 C2 H2 119.8(12)
C1 C2 H2 119.7(12)
C4 C3 C2 119.52(18)
C4 C3 H3 119.9(10)
C2 C3 H3 120.6(10)
C3 C4 C5 120.54(18)
C3 C4 H4 120.5(10)
C5 C4 H4 119.0(10)
C4 C5 C6 121.04(17)
C4 C5 H5 119.5(9)
C6 C5 H5 119.4(9)
C5 C6 C1 117.46(15)
C5 C6 C7 121.63(14)
C1 C6 C7 120.91(14)
C12 C7 C8 117.02(14)
C12 C7 C6 121.61(13)
C8 C7 C6 121.38(14)
C9 C8 C7 121.66(15)
C9 C8 H8 115.8(10)
C7 C8 H8 122.5(10)
C8 C9 C10 121.15(15)
C8 C9 H9 121.2(9)
C10 C9 H9 117.7(9)
C11 C10 C9 117.18(14)
C11 C10 C13 121.99(14)
C9 C10 C13 120.82(13)
C12 C11 C10 121.31(16)
C12 C11 H11 119.8(10)
C10 C11 H11 118.9(10)
C11 C12 C7 121.64(15)
C11 C12 H12 119.6(9)
C7 C12 H12 118.8(9)
N1 C13 C10 116.29(13)
N1 C13 C14 124.95(15)
C10 C13 C14 118.75(15)
C13 C14 H14A 109.0(13)
C13 C14 H14B 115.1(17)
H14A C14 H14B 101(2)
C13 C14 H14C 113.0(13)
H14A C14 H14C 109.3(18)
H14B C14 H14C 109(2)
N2 C15 C16 122.29(17)
N2 C15 H15 120.6(10)
C16 C15 H15 117.1(10)
C17 C16 C15 123.67(17)
C17 C16 C23 106.31(15)
C15 C16 C23 130.00(15)
N3 C17 C16 109.97(19)
N3 C17 H17 121.9(12)
C16 C17 H17 128.1(12)
N3 C18 C19 129.75(18)
N3 C18 C23 107.61(16)
C19 C18 C23 122.6(2)
C20 C19 C18 118.0(2)
C20 C19 H19 121.5(12)
C18 C19 H19 120.4(12)
C19 C20 C21 120.5(2)
C19 C20 H20 120.7(11)
C21 C20 H20 118.8(11)
C22 C21 C20 121.6(2)
C22 C21 H21 119.5(11)
C20 C21 H21 118.9(11)
C21 C22 C23 119.10(18)
C21 C22 H22 121.1(10)
C23 C22 H22 119.8(10)
C22 C23 C18 118.13(17)
C22 C23 C16 135.19(15)
C18 C23 C16 106.66(16)
C25 C24 H24A 109.5
C25 C24 H24B 109.5
H24A C24 H24B 109.5
C25 C24 H24C 109.5
H24A C24 H24C 109.5
H24B C24 H24C 109.5
N5 C25 C24 178.7(3)
C27 C26 H26A 109.5
C27 C26 H26B 109.5
H26A C26 H26B 109.5
C27 C26 H26C 109.5
H26A C26 H26C 109.5
H26B C26 H26C 109.5
N4 C27 C26 179.1(3)
C13 N1 N2 114.52(13)
C15 N2 N1 111.00(13)
C17 N3 C18 109.44(16)
C17 N3 H3N 124.7(14)
C18 N3 H3N 125.8(14)

loop_
_geom_bond_atom_site_label_1
_geom_bond_atom_site_label_2
_geom_bond_distance
C1 C2 1.376(3)
C1 C6 1.395(2)
C1 H1 1.00(2)
C2 C3 1.372(3)
C2 H2 0.92(2)
C3 C4 1.372(3)
C3 H3 0.990(18)
C4 C5 1.374(2)
C4 H4 0.952(19)
C5 C6 1.394(2)
C5 H5 0.991(17)
C6 C7 1.485(2)
C7 C12 1.389(2)
C7 C8 1.396(2)
C8 C9 1.379(2)
C8 H8 0.915(17)
C9 C10 1.397(2)
C9 H9 0.974(18)
C10 C11 1.395(2)
C10 C13 1.480(2)
C11 C12 1.381(2)
C11 H11 0.947(18)
C12 H12 0.966(17)
C13 N1 1.2855(18)
C13 C14 1.493(2)
C14 H14A 1.05(3)
C14 H14B 1.01(4)
C14 H14C 0.96(2)
C15 N2 1.281(2)
C15 C16 1.432(2)
C15 H15 1.013(19)
C16 C17 1.378(2)
C16 C23 1.440(2)
C17 N3 1.354(3)
C17 H17 0.96(2)
C18 N3 1.379(3)
C18 C19 1.382(3)
C18 C23 1.406(2)
C19 C20 1.364(3)
C19 H19 0.93(2)
C20 C21 1.400(3)
C20 H20 1.01(2)
C21 C22 1.370(3)
C21 H21 0.99(2)
C22 C23 1.395(2)
C22 H22 0.971(17)
C24 C25 1.438(3)
C24 H24A 0.9600
C24 H24B 0.9600
C24 H24C 0.9600
C25 N5 1.121(2)
C26 C27 1.438(4)
C26 H26A 0.9600
C26 H26B 0.9600
C26 H26C 0.9600
C27 N4 1.118(3)
N1 N2 1.4119(17)
N3 H3N 0.91(2)

loop_
_geom_hbond_atom_site_label_D
_geom_hbond_atom_site_label_H
_geom_hbond_atom_site_label_A
_geom_hbond_distance_DH
_geom_hbond_distance_HA
_geom_hbond_distance_DA
_geom_hbond_angle_DHA
C14 H14C N2 0.96(2) 2.34(2) 2.728(3) 103.3(15)
C9 H9 N1 0.974(18) 2.430(15) 2.770(2) 100.0(11)
C17 H17 N4 0.96(2) 2.50(2) 3.416(4) 159.6(16)
N3 H3N N5 0.91(2) 2.10(2) 3.000(3) 171.2(19)
